data_9001023
loop_
_publ_author_name
'Joswig, W.'
'Amthauer, G.'
'Takeuchi, Y.'

_publ_section_title
;
 Neutron-diffraction and Mossbauer spectroscopic study of clintonite
 (xanthophyllite)
;
_journal_name_full 'American Mineralogist'
_journal_page_first 1194
_journal_page_last 1197
_journal_volume 71
_journal_year 1986
_chemical_formula_sum 'Al3.372 Ca Fe0.158 H2 Mg2.27 O12 Si1.2 Ti0.006'
_chemical_name_mineral Clintonite-1M
_space_group_IT_number 12
_symmetry_space_group_name_Hall '-C 2y'
_symmetry_space_group_name_H-M 'C 1 2/m 1'
_cell_angle_alpha 90
_cell_angle_beta 100.26
_cell_angle_gamma 90
_cell_length_a 5.2037
_cell_length_b 9.0126
_cell_length_c 9.8145
_cell_formula_units_Z 2
_cell_volume 452.929
_database_code_amcsd 0001045
_exptl_crystal_density_diffrn 3.102
_cod_original_formula_sum 'Ca Mg2.27 Al3.372 Fe.158 Ti.006 Si1.2 O12 H2'
_cod_database_code 9001023

loop_
_space_group_symop_operation_xyz
x,y,z
1/2+x,1/2+y,z
x,-y,z
1/2+x,1/2-y,z
-x,y,-z
1/2-x,1/2+y,-z
-x,-y,-z
1/2-x,1/2-y,-z

loop_
_atom_site_aniso_label
_atom_site_aniso_U_11
_atom_site_aniso_U_22
_atom_site_aniso_U_33
_atom_site_aniso_U_12
_atom_site_aniso_U_13
_atom_site_aniso_U_23
Ca 0.01000 0.00770 0.00700 0.00000 0.00230 0.00000
Mg1 0.00340 0.00370 0.00720 0.00000 0.00120 0.00000
Al1 0.00340 0.00370 0.00720 0.00000 0.00120 0.00000
Fe1 0.00340 0.00370 0.00720 0.00000 0.00120 0.00000
Mg2 0.00480 0.00470 0.00730 0.00000 0.00140 0.00000
Al2 0.00480 0.00470 0.00730 0.00000 0.00140 0.00000
Ti2 0.00480 0.00470 0.00730 0.00000 0.00140 0.00000
Si3 0.00610 0.00470 0.00610 -0.00040 0.00120 0.00010
Al3 0.00610 0.00470 0.00610 -0.00040 0.00120 0.00010
Fe3 0.00610 0.00470 0.00610 -0.00040 0.00120 0.00010
O1 0.01220 0.01070 0.01050 0.00000 0.00050 0.00000
O2 0.01130 0.01170 0.01090 -0.00120 0.00310 -0.00100
O3 0.01080 0.00930 0.00850 -0.00010 0.00160 0.00050
O4 0.01040 0.01350 0.00680 0.00000 0.00130 0.00000
H 0.05160 0.06070 0.00990 0.00000 0.00250 0.00000

loop_
_atom_site_label
_atom_site_fract_x
_atom_site_fract_y
_atom_site_fract_z
_atom_site_occupancy
Ca 0.50000 0.50000 0.00000 1.00000
Mg1 0.00000 0.50000 0.50000 0.73000
Al1 0.00000 0.50000 0.50000 0.22000
Fe1 0.00000 0.50000 0.50000 0.05000
Mg2 0.50000 0.32982 0.50000 0.77000
Al2 0.50000 0.32982 0.50000 0.23000
Ti2 0.50000 0.32982 0.50000 0.00300
Si3 0.57049 0.16705 0.20976 0.30000
Al3 0.57049 0.16705 0.20976 0.67300
Fe3 0.57049 0.16705 0.20976 0.02700
O1 0.42771 0.00000 0.15161 1.00000
O2 0.86158 0.18853 0.15029 1.00000
O3 0.63088 0.16856 0.38782 1.00000
O4 0.62827 0.50000 0.39774 1.00000
H 0.59660 0.50000 0.30010 1.00000

loop_
_cod_related_entry_id
_cod_related_entry_database
_cod_related_entry_code
1 AMCSD 0001045
